data_7227791
loop_
_publ_author_name
'Huang, Chun-Hao'
'Wu, Pei-Jhen'
'Chung, Kun-You'
'Chen, Yi-An'
'Li, Elise Y.'
'Chou, Pi-Tai'

_publ_section_title
;
 Room-temperature phosphorescence from small organic systems containing a
 thiocarbonyl moiety.
;
_journal_issue 13
_journal_name_full 'Physical chemistry chemical physics : PCCP'
_journal_page_first 8896
_journal_page_last 8901
_journal_paper_doi 10.1039/c7cp00074j
_journal_volume 19
_journal_year 2017
_chemical_formula_sum 'C8 H7 N O S'
_chemical_formula_weight 165.21
_space_group_crystal_system orthorhombic
_space_group_IT_number 61
_space_group_name_Hall '-P 2ac 2ab'
_space_group_name_H-M_alt 'P b c a'
_symmetry_space_group_name_Hall '-P 2ac 2ab'
_symmetry_space_group_name_H-M 'P b c a'
_atom_sites_solution_hydrogens geom
_audit_creation_method SHELXL-2014/7
_audit_update_record
;
2016-12-20 deposited with the CCDC.
2017-03-03 downloaded from the CCDC.
;
_cell_angle_alpha 90
_cell_angle_beta 90
_cell_angle_gamma 90
_cell_formula_units_Z 8
_cell_length_a 10.0478(3)
_cell_length_b 10.3511(3)
_cell_length_c 14.6556(5)
_cell_measurement_reflns_used 9669
_cell_measurement_temperature 200(2)
_cell_measurement_theta_max 27.45
_cell_measurement_theta_min 2.78
_cell_volume 1524.27(8)
_computing_cell_refinement 'Bruker SAINT'
_computing_data_collection 'Bruker APEX3'
_computing_data_reduction 'Bruker SAINT'
_computing_molecular_graphics 'Bruker SHELXTL'
_computing_publication_material 'Bruker SHELXTL'
_computing_structure_refinement 'SHELXL-2014/7 (Sheldrick, 2014)'
_computing_structure_solution 'SHELXS-97 (Sheldrick 2008)'
_diffrn_ambient_temperature 200(2)
_diffrn_measured_fraction_theta_full 1.000
_diffrn_measured_fraction_theta_max 1.000
_diffrn_measurement_device_type 'Bruker D8 VENTURE'
_diffrn_measurement_method '\f and \w scans'
_diffrn_radiation_type MoK\a
_diffrn_radiation_wavelength 0.71073
_diffrn_reflns_av_R_equivalents 0.0189
_diffrn_reflns_av_unetI/netI 0.0122
_diffrn_reflns_Laue_measured_fraction_full 1.000
_diffrn_reflns_Laue_measured_fraction_max 1.000
_diffrn_reflns_limit_h_max 13
_diffrn_reflns_limit_h_min -12
_diffrn_reflns_limit_k_max 12
_diffrn_reflns_limit_k_min -13
_diffrn_reflns_limit_l_max 19
_diffrn_reflns_limit_l_min -18
_diffrn_reflns_number 9737
_diffrn_reflns_point_group_measured_fraction_full 1.000
_diffrn_reflns_point_group_measured_fraction_max 1.000
_diffrn_reflns_theta_full 25.242
_diffrn_reflns_theta_max 27.484
_diffrn_reflns_theta_min 2.780
_exptl_absorpt_coefficient_mu 0.357
_exptl_absorpt_correction_T_max 0.7456
_exptl_absorpt_correction_T_min 0.7102
_exptl_absorpt_correction_type multi-scan
_exptl_absorpt_process_details 'SADABS (Bruker, 2014)'
_exptl_crystal_colour colourless
_exptl_crystal_density_diffrn 1.440
_exptl_crystal_description plate
_exptl_crystal_F_000 688
_exptl_crystal_size_max 0.200
_exptl_crystal_size_mid 0.180
_exptl_crystal_size_min 0.120
_refine_diff_density_max 0.228
_refine_diff_density_min -0.327
_refine_diff_density_rms 0.048
_refine_ls_extinction_method none
_refine_ls_goodness_of_fit_ref 1.060
_refine_ls_hydrogen_treatment constr
_refine_ls_matrix_type full
_refine_ls_number_parameters 101
_refine_ls_number_reflns 1747
_refine_ls_number_restraints 0
_refine_ls_restrained_S_all 1.060
_refine_ls_R_factor_all 0.0346
_refine_ls_R_factor_gt 0.0298
_refine_ls_shift/su_max 0.001
_refine_ls_shift/su_mean 0.000
_refine_ls_structure_factor_coef Fsqd
_refine_ls_weighting_details 'w=1/[\s^2^(Fo^2^)+(0.0426P)^2^+0.5983P] where P=(Fo^2^+2Fc^2^)/3'
_refine_ls_weighting_scheme calc
_refine_ls_wR_factor_gt 0.0794
_refine_ls_wR_factor_ref 0.0831
_reflns_Friedel_coverage 0.000
_reflns_number_gt 1553
_reflns_number_total 1747
_reflns_threshold_expression 'I > 2\s(I)'
_cod_data_source_file c7cp00074j2.cif
_cod_data_source_block ic17529
_cod_depositor_comments 'Adding full bibliography for 7227791--7227794.cif.'
_cod_database_code 7227791
_shelx_shelxl_version_number 2014/7
_shelx_space_group_comment
; 
The symmetry employed for this shelxl refinement is uniquely defined 
by the following loop, which should always be used as a source of 
symmetry information in preference to the above space-group names. 
They are only intended as comments. 
;
_shelx_estimated_absorpt_t_min 0.932
_shelx_estimated_absorpt_t_max 0.958

loop_
_space_group_symop_operation_xyz
'x, y, z'
'-x+1/2, -y, z+1/2'
'-x, y+1/2, -z+1/2'
'x+1/2, -y+1/2, -z'
'-x, -y, -z'
'x-1/2, y, -z-1/2'
'x, -y-1/2, z-1/2'
'-x-1/2, y-1/2, z'

loop_
_atom_site_label
_atom_site_type_symbol
_atom_site_fract_x
_atom_site_fract_y
_atom_site_fract_z
_atom_site_U_iso_or_equiv
_atom_site_adp_type
_atom_site_occupancy
_atom_site_site_symmetry_order
_atom_site_calc_flag
_atom_site_refinement_flags_posn
_atom_site_refinement_flags_adp
S1 S 0.19920(4) 0.43315(3) 0.61923(3) 0.03392(13) Uani 1 1 d . .
O1 O 0.28143(10) 0.59566(10) 0.44877(7) 0.0355(2) Uani 1 1 d . .
N1 N 0.46297(11) 0.68420(10) 0.51956(7) 0.0269(2) Uani 1 1 d . .
C1 C 0.24588(17) 0.41154(14) 0.73113(10) 0.0377(3) Uani 1 1 d . .
H1 H 0.2000 0.3563 0.7722 0.045 Uiso 1 1 calc R U
C2 C 0.35446(15) 0.48111(13) 0.75473(9) 0.0341(3) Uani 1 1 d . .
H2 H 0.3929 0.4804 0.8139 0.041 Uiso 1 1 calc R U
C3 C 0.40477(13) 0.55595(12) 0.68027(9) 0.0262(3) Uani 1 1 d . .
C4 C 0.51550(14) 0.64085(13) 0.67569(9) 0.0314(3) Uani 1 1 d . .
H4 H 0.5703 0.6550 0.7276 0.038 Uiso 1 1 calc R U
C5 C 0.54113(13) 0.70087(13) 0.59598(10) 0.0309(3) Uani 1 1 d . .
H5 H 0.6159 0.7568 0.5923 0.037 Uiso 1 1 calc R U
C6 C 0.32842(12) 0.53936(12) 0.60239(9) 0.0242(3) Uani 1 1 d . .
C7 C 0.35167(12) 0.60507(12) 0.51759(8) 0.0248(3) Uani 1 1 d . .
C8 C 0.49064(16) 0.75944(15) 0.43686(10) 0.0400(3) Uani 1 1 d . .
H8A H 0.5699 0.8129 0.4466 0.060 Uiso 1 1 calc R U
H8B H 0.4143 0.8151 0.4231 0.060 Uiso 1 1 calc R U
H8C H 0.5062 0.7006 0.3856 0.060 Uiso 1 1 calc R U

loop_
_atom_site_aniso_label
_atom_site_aniso_U_11
_atom_site_aniso_U_22
_atom_site_aniso_U_33
_atom_site_aniso_U_23
_atom_site_aniso_U_13
_atom_site_aniso_U_12
S1 0.0299(2) 0.0335(2) 0.0383(2) 0.00176(13) -0.00079(13) -0.00709(13)
O1 0.0390(6) 0.0428(6) 0.0248(5) -0.0008(4) -0.0073(4) 0.0036(4)
N1 0.0285(5) 0.0249(5) 0.0272(6) 0.0029(4) 0.0044(4) 0.0028(4)
C1 0.0413(8) 0.0352(7) 0.0367(8) 0.0089(6) 0.0079(7) 0.0011(6)
C2 0.0420(8) 0.0351(7) 0.0252(6) 0.0035(5) 0.0002(6) 0.0052(6)
C3 0.0303(6) 0.0236(6) 0.0247(6) -0.0010(5) -0.0018(5) 0.0049(5)
C4 0.0307(7) 0.0309(6) 0.0325(7) -0.0035(5) -0.0085(5) 0.0003(5)
C5 0.0256(6) 0.0268(6) 0.0402(7) -0.0025(5) -0.0017(5) -0.0005(5)
C6 0.0243(6) 0.0215(5) 0.0267(6) -0.0015(4) -0.0003(5) 0.0007(5)
C7 0.0264(6) 0.0241(6) 0.0239(6) -0.0027(5) 0.0002(5) 0.0053(5)
C8 0.0448(8) 0.0390(8) 0.0363(7) 0.0121(6) 0.0103(6) 0.0021(6)

loop_
_atom_type_symbol
_atom_type_description
_atom_type_scat_dispersion_real
_atom_type_scat_dispersion_imag
_atom_type_scat_source
C C 0.0033 0.0016 'International Tables Vol C Tables 4.2.6.8 and 6.1.1.4'
H H 0.0000 0.0000 'International Tables Vol C Tables 4.2.6.8 and 6.1.1.4'
N N 0.0061 0.0033 'International Tables Vol C Tables 4.2.6.8 and 6.1.1.4'
O O 0.0106 0.0060 'International Tables Vol C Tables 4.2.6.8 and 6.1.1.4'
S S 0.1246 0.1234 'International Tables Vol C Tables 4.2.6.8 and 6.1.1.4'

loop_
_geom_angle_atom_site_label_1
_geom_angle_atom_site_label_2
_geom_angle_atom_site_label_3
_geom_angle
C6 S1 C1 90.81(7)
C5 N1 C7 123.39(11)
C5 N1 C8 119.77(12)
C7 N1 C8 116.69(11)
C2 C1 S1 113.24(11)
C2 C1 H1 123.4
S1 C1 H1 123.4
C1 C2 C3 112.23(13)
C1 C2 H2 123.9
C3 C2 H2 123.9
C6 C3 C4 118.14(12)
C6 C3 C2 111.44(12)
C4 C3 C2 130.42(13)
C5 C4 C3 118.44(12)
C5 C4 H4 120.8
C3 C4 H4 120.8
C4 C5 N1 122.51(12)
C4 C5 H5 118.7
N1 C5 H5 118.7
C3 C6 C7 124.34(12)
C3 C6 S1 112.27(10)
C7 C6 S1 123.37(10)
O1 C7 N1 121.64(12)
O1 C7 C6 125.21(12)
N1 C7 C6 113.14(11)
N1 C8 H8A 109.5
N1 C8 H8B 109.5
H8A C8 H8B 109.5
N1 C8 H8C 109.5
H8A C8 H8C 109.5
H8B C8 H8C 109.5

loop_
_geom_bond_atom_site_label_1
_geom_bond_atom_site_label_2
_geom_bond_distance
S1 C6 1.7192(13)
S1 C1 1.7202(16)
O1 C7 1.2348(16)
N1 C5 1.3787(17)
N1 C7 1.3865(17)
N1 C8 1.4673(17)
C1 C2 1.352(2)
C1 H1 0.9500
C2 C3 1.4304(19)
C2 H2 0.9500
C3 C6 1.3859(18)
C3 C4 1.4194(19)
C4 C5 1.348(2)
C4 H4 0.9500
C5 H5 0.9500
C6 C7 1.4359(17)
C8 H8A 0.9800
C8 H8B 0.9800
C8 H8C 0.9800
